data_7223260
loop_
_publ_author_name
'Qi, Xueyu'
'Xiang, Haoyue'
'Yang, Yuhong'
'Yang, Chunhao'

_publ_section_title
;
 Synthesis of substituted pyrroles using a silver-catalysed reaction
 between isocyanoacetates/benzyl isocyanides and chromones.
;
_journal_name_full 'RSC Adv.'
_journal_paper_doi 10.1039/C5RA21915A
_journal_year 2015
_chemical_formula_sum 'C14 H13 N O4'
_chemical_formula_weight 259.25
_chemical_name_systematic
; 
 ? 
;
_space_group_IT_number 19
_symmetry_cell_setting orthorhombic
_symmetry_space_group_name_Hall 'P 2ac 2ab'
_symmetry_space_group_name_H-M 'P 21 21 21'
_atom_sites_solution_hydrogens geom
_atom_sites_solution_primary direct
_atom_sites_solution_secondary difmap
_audit_creation_method SHELXL-97
_audit_update_record
;
2015-08-21 deposited with the CCDC.
2015-11-12 downloaded from the CCDC.
;
_cell_angle_alpha 90.00
_cell_angle_beta 90.00
_cell_angle_gamma 90.00
_cell_formula_units_Z 4
_cell_length_a 6.0219(6)
_cell_length_b 10.9014(10)
_cell_length_c 19.3876(19)
_cell_measurement_temperature 296(2)
_cell_volume 1272.7(2)
_computing_structure_refinement 'SHELXL-97 (Sheldrick, 2008)'
_computing_structure_solution 'SHELXS-97 (Sheldrick, 2008)'
_diffrn_ambient_temperature 296(2)
_diffrn_measured_fraction_theta_full 1.000
_diffrn_measured_fraction_theta_max 1.000
_diffrn_measurement_device_type 'Bruker APXII-CCD'
_diffrn_radiation_monochromator graphite
_diffrn_radiation_source 'fine-focus sealed tube'
_diffrn_radiation_type MoK\a
_diffrn_radiation_wavelength 0.71073
_diffrn_reflns_av_R_equivalents 0.0187
_diffrn_reflns_av_sigmaI/netI 0.0145
_diffrn_reflns_limit_h_max 7
_diffrn_reflns_limit_h_min -7
_diffrn_reflns_limit_k_max 14
_diffrn_reflns_limit_k_min -14
_diffrn_reflns_limit_l_max 25
_diffrn_reflns_limit_l_min -21
_diffrn_reflns_number 11689
_diffrn_reflns_theta_full 27.59
_diffrn_reflns_theta_max 27.59
_diffrn_reflns_theta_min 2.10
_exptl_absorpt_coefficient_mu 0.100
_exptl_crystal_colour colourless
_exptl_crystal_density_diffrn 1.353
_exptl_crystal_density_method 'not measured'
_exptl_crystal_description block
_exptl_crystal_F_000 544
_exptl_crystal_size_max 0.3
_exptl_crystal_size_mid 0.2
_exptl_crystal_size_min 0.1
_refine_diff_density_max 0.120
_refine_diff_density_min -0.220
_refine_diff_density_rms 0.040
_refine_ls_abs_structure_details 'Flack H D (1983), Acta Cryst. A39, 876-881'
_refine_ls_abs_structure_Flack -0.5(10)
_refine_ls_extinction_method none
_refine_ls_goodness_of_fit_ref 1.029
_refine_ls_hydrogen_treatment mixed
_refine_ls_matrix_type full
_refine_ls_number_parameters 174
_refine_ls_number_reflns 2944
_refine_ls_number_restraints 0
_refine_ls_restrained_S_all 1.029
_refine_ls_R_factor_all 0.0360
_refine_ls_R_factor_gt 0.0334
_refine_ls_shift/su_max 0.000
_refine_ls_shift/su_mean 0.000
_refine_ls_structure_factor_coef Fsqd
_refine_ls_weighting_details 'calc w=1/[\s^2^(Fo^2^)+(0.0521P)^2^+0.1386P] where P=(Fo^2^+2Fc^2^)/3'
_refine_ls_weighting_scheme calc
_refine_ls_wR_factor_gt 0.0887
_refine_ls_wR_factor_ref 0.0910
_reflns_number_gt 2745
_reflns_number_total 2944
_reflns_threshold_expression >2sigma(I)
_cod_data_source_file c5ra21915a2.cif
_cod_data_source_block mo_2015186_0m
_cod_original_sg_symbol_H-M P212121
_cod_database_code 7223260

loop_
_symmetry_equiv_pos_as_xyz
'x, y, z'
'x+1/2, -y+1/2, -z'
'-x, y+1/2, -z+1/2'
'-x+1/2, -y, z+1/2'

loop_
_atom_site_label
_atom_site_type_symbol
_atom_site_fract_x
_atom_site_fract_y
_atom_site_fract_z
_atom_site_U_iso_or_equiv
_atom_site_adp_type
_atom_site_occupancy
_atom_site_symmetry_multiplicity
_atom_site_calc_flag
_atom_site_refinement_flags
O4 O 0.99723(19) 0.00654(11) 0.05239(5) 0.0611(3) Uani 1 1 d .
O3 O 0.8386(2) 0.16740(10) 0.00032(5) 0.0639(3) Uani 1 1 d .
O2 O 0.44419(19) -0.11285(9) 0.26751(6) 0.0602(3) Uani 1 1 d .
C14 C 1.2893(4) -0.1147(2) 0.00962(13) 0.0888(6) Uani 1 1 d .
H14A H 1.3584 -0.1082 0.0541 0.133 Uiso 1 1 calc R
H14B H 1.4016 -0.1228 -0.0252 0.133 Uiso 1 1 calc R
H14C H 1.1945 -0.1855 0.0087 0.133 Uiso 1 1 calc R
C13 C 1.1558(3) -0.00349(16) -0.00385(8) 0.0624(4) Uani 1 1 d .
H13A H 1.2506 0.0684 -0.0054 0.075 Uiso 1 1 calc R
H13B H 1.0788 -0.0106 -0.0476 0.075 Uiso 1 1 calc R
C12 C 0.8480(2) 0.09492(13) 0.04720(7) 0.0471(3) Uani 1 1 d .
C10 C 0.6873(2) 0.09228(12) 0.10321(6) 0.0442(3) Uani 1 1 d .
C11 C 0.6645(2) 0.01941(12) 0.16022(6) 0.0443(3) Uani 1 1 d .
H11 H 0.7613 -0.0423 0.1741 0.053 Uiso 1 1 calc R
C8 C 0.4674(2) 0.05481(11) 0.19405(6) 0.0409(3) Uani 1 1 d .
C7 C 0.3727(2) -0.00927(11) 0.25333(6) 0.0422(3) Uani 1 1 d .
C1 C 0.1873(2) 0.04286(12) 0.29296(6) 0.0421(3) Uani 1 1 d .
C6 C 0.1430(3) 0.16864(13) 0.29571(7) 0.0515(3) Uani 1 1 d .
H6 H 0.2413 0.2234 0.2752 0.062 Uiso 1 1 calc R
C5 C -0.0440(3) 0.21284(14) 0.32833(8) 0.0611(4) Uani 1 1 d .
H5 H -0.0709 0.2968 0.3302 0.073 Uiso 1 1 calc R
C4 C -0.1904(3) 0.13202(17) 0.35810(8) 0.0637(4) Uani 1 1 d .
H4 H -0.3209 0.1614 0.3777 0.076 Uiso 1 1 calc R
N1 N 0.5097(2) 0.17067(10) 0.10160(5) 0.0459(3) Uani 1 1 d .
H1 H 0.4875 0.2257 0.0706 0.055 Uiso 1 1 calc R
C9 C 0.3762(2) 0.14921(11) 0.15516(6) 0.0440(3) Uani 1 1 d .
H9 H 0.2446 0.1904 0.1648 0.053 Uiso 1 1 calc R
C3 C -0.1468(3) 0.00826(16) 0.35927(8) 0.0588(4) Uani 1 1 d .
H3 H -0.2454 -0.0451 0.3807 0.071 Uiso 1 1 calc R
C2 C 0.0430(2) -0.03675(13) 0.32867(7) 0.0471(3) Uani 1 1 d .
O1 O 0.0816(2) -0.15858(10) 0.33326(6) 0.0637(3) Uani 1 1 d .
H1' H 0.2027 -0.1744 0.3161 0.096 Uiso 1 1 calc R

loop_
_atom_site_aniso_label
_atom_site_aniso_U_11
_atom_site_aniso_U_22
_atom_site_aniso_U_33
_atom_site_aniso_U_23
_atom_site_aniso_U_13
_atom_site_aniso_U_12
O4 0.0594(6) 0.0711(7) 0.0529(6) 0.0125(5) 0.0161(5) 0.0040(6)
O3 0.0807(8) 0.0649(6) 0.0462(5) 0.0160(5) 0.0099(5) -0.0067(6)
O2 0.0591(6) 0.0490(5) 0.0727(7) 0.0239(5) 0.0117(5) 0.0069(5)
C14 0.0834(14) 0.0912(13) 0.0919(14) 0.0069(12) 0.0341(12) 0.0119(12)
C13 0.0579(9) 0.0767(10) 0.0526(7) -0.0001(7) 0.0147(7) -0.0071(8)
C12 0.0527(8) 0.0481(6) 0.0403(6) 0.0022(5) 0.0010(6) -0.0101(6)
C10 0.0507(7) 0.0419(6) 0.0400(6) 0.0040(5) -0.0006(5) -0.0036(6)
C11 0.0456(6) 0.0441(6) 0.0433(6) 0.0087(5) 0.0027(6) 0.0024(5)
C8 0.0448(6) 0.0386(5) 0.0392(6) 0.0045(5) 0.0001(5) -0.0015(5)
C7 0.0431(6) 0.0412(6) 0.0422(6) 0.0077(5) -0.0011(5) -0.0038(5)
C1 0.0453(7) 0.0460(6) 0.0350(5) 0.0036(5) -0.0007(5) -0.0059(5)
C6 0.0612(9) 0.0470(7) 0.0464(7) 0.0043(6) 0.0077(7) -0.0045(7)
C5 0.0717(10) 0.0546(8) 0.0568(8) -0.0023(7) 0.0100(8) 0.0069(8)
C4 0.0537(9) 0.0790(11) 0.0584(8) -0.0095(8) 0.0097(7) 0.0020(8)
N1 0.0599(7) 0.0398(5) 0.0381(5) 0.0089(4) -0.0025(5) 0.0004(5)
C9 0.0506(7) 0.0406(6) 0.0407(6) 0.0029(5) -0.0017(5) 0.0029(5)
C3 0.0546(8) 0.0690(9) 0.0530(7) -0.0026(7) 0.0089(7) -0.0189(8)
C2 0.0512(7) 0.0511(7) 0.0388(6) 0.0020(5) -0.0011(6) -0.0125(6)
O1 0.0723(8) 0.0489(5) 0.0700(7) 0.0103(5) 0.0179(6) -0.0113(5)

loop_
_atom_type_symbol
_atom_type_description
_atom_type_scat_dispersion_real
_atom_type_scat_dispersion_imag
_atom_type_scat_source
C C 0.0033 0.0016 'International Tables Vol C Tables 4.2.6.8 and 6.1.1.4'
H H 0.0000 0.0000 'International Tables Vol C Tables 4.2.6.8 and 6.1.1.4'
N N 0.0061 0.0033 'International Tables Vol C Tables 4.2.6.8 and 6.1.1.4'
O O 0.0106 0.0060 'International Tables Vol C Tables 4.2.6.8 and 6.1.1.4'

loop_
_geom_angle_atom_site_label_1
_geom_angle_atom_site_label_2
_geom_angle_atom_site_label_3
_geom_angle
C12 O4 C13 116.39(12)
C13 C14 H14A 109.5
C13 C14 H14B 109.5
H14A C14 H14B 109.5
C13 C14 H14C 109.5
H14A C14 H14C 109.5
H14B C14 H14C 109.5
O4 C13 C14 106.64(14)
O4 C13 H13A 110.4
C14 C13 H13A 110.4
O4 C13 H13B 110.4
C14 C13 H13B 110.4
H13A C13 H13B 108.6
O3 C12 O4 124.55(13)
O3 C12 C10 122.99(14)
O4 C12 C10 112.40(11)
C11 C10 N1 107.59(11)
C11 C10 C12 132.95(13)
N1 C10 C12 119.35(11)
C10 C11 C8 107.55(11)
C10 C11 H11 126.2
C8 C11 H11 126.2
C9 C8 C11 106.45(11)
C9 C8 C7 128.83(12)
C11 C8 C7 124.31(11)
O2 C7 C8 118.35(12)
O2 C7 C1 120.01(11)
C8 C7 C1 121.52(11)
C6 C1 C2 117.88(13)
C6 C1 C7 122.97(12)
C2 C1 C7 119.14(12)
C5 C6 C1 121.07(14)
C5 C6 H6 119.5
C1 C6 H6 119.5
C4 C5 C6 119.54(15)
C4 C5 H5 120.2
C6 C5 H5 120.2
C5 C4 C3 120.90(16)
C5 C4 H4 119.5
C3 C4 H4 119.5
C9 N1 C10 110.10(10)
C9 N1 H1 124.9
C10 N1 H1 124.9
N1 C9 C8 108.30(12)
N1 C9 H9 125.9
C8 C9 H9 125.9
C4 C3 C2 120.07(14)
C4 C3 H3 120.0
C2 C3 H3 120.0
O1 C2 C3 117.66(13)
O1 C2 C1 122.11(13)
C3 C2 C1 120.22(14)
C2 O1 H1' 109.5

loop_
_geom_bond_atom_site_label_1
_geom_bond_atom_site_label_2
_geom_bond_distance
O4 C12 1.3212(18)
O4 C13 1.4536(18)
O3 C12 1.2057(16)
O2 C7 1.2392(15)
C14 C13 1.478(3)
C14 H14A 0.9600
C14 H14B 0.9600
C14 H14C 0.9600
C13 H13A 0.9700
C13 H13B 0.9700
C12 C10 1.4549(19)
C10 C11 1.3681(17)
C10 N1 1.3692(18)
C11 C8 1.4097(19)
C11 H11 0.9300
C8 C9 1.3890(17)
C8 C7 1.4608(17)
C7 C1 1.4698(19)
C1 C6 1.3978(19)
C1 C2 1.4099(17)
C6 C5 1.379(2)
C6 H6 0.9300
C5 C4 1.374(2)
C5 H5 0.9300
C4 C3 1.375(2)
C4 H4 0.9300
N1 C9 1.3341(17)
N1 H1 0.8600
C9 H9 0.9300
C3 C2 1.378(2)
C3 H3 0.9300
C2 O1 1.3512(17)
O1 H1' 0.8200

loop_
_geom_torsion_atom_site_label_1
_geom_torsion_atom_site_label_2
_geom_torsion_atom_site_label_3
_geom_torsion_atom_site_label_4
_geom_torsion
C12 O4 C13 C14 -174.42(16)
C13 O4 C12 O3 -1.4(2)
C13 O4 C12 C10 175.88(13)
O3 C12 C10 C11 179.42(15)
O4 C12 C10 C11 2.1(2)
O3 C12 C10 N1 3.6(2)
O4 C12 C10 N1 -173.82(12)
N1 C10 C11 C8 0.00(15)
C12 C10 C11 C8 -176.22(14)
C10 C11 C8 C9 0.32(15)
C10 C11 C8 C7 173.55(12)
C9 C8 C7 O2 157.88(14)
C11 C8 C7 O2 -13.8(2)
C9 C8 C7 C1 -18.1(2)
C11 C8 C7 C1 170.22(12)
O2 C7 C1 C6 159.26(14)
C8 C7 C1 C6 -24.8(2)
O2 C7 C1 C2 -22.38(19)
C8 C7 C1 C2 153.56(12)
C2 C1 C6 C5 -4.3(2)
C7 C1 C6 C5 174.07(13)
C1 C6 C5 C4 -0.6(2)
C6 C5 C4 C3 3.7(3)
C11 C10 N1 C9 -0.34(15)
C12 C10 N1 C9 176.49(12)
C10 N1 C9 C8 0.55(15)
C11 C8 C9 N1 -0.53(15)
C7 C8 C9 N1 -173.35(13)
C5 C4 C3 C2 -1.8(3)
C4 C3 C2 O1 177.89(15)
C4 C3 C2 C1 -3.3(2)
C6 C1 C2 O1 -175.00(13)
C7 C1 C2 O1 6.5(2)
C6 C1 C2 C3 6.2(2)
C7 C1 C2 C3 -172.20(12)
